data_7063901
loop_
_publ_author_name
'Yang, Jiajie'
'Shao, Zhen-Wu'
'Qiu, Yuqing'
'Xiong, Chaozhi'
'Zhang, Zhiyuan'
'Liu, Chong'

_publ_section_title
;
 Construction of a robust yttrium-hydroxamate metal--organic framework for
 H2O adsorption
;
_journal_issue 32
_journal_name_full 'New Journal of Chemistry'
_journal_page_first 13694
_journal_page_last 13698
_journal_paper_doi 10.1039/D5NJ01353D
_journal_volume 49
_journal_year 2025
_chemical_formula_moiety 'C7 H5 N4 O6 Y'
_chemical_formula_sum 'C7 H5 N4 O6 Y'
_chemical_formula_weight 330.06
_space_group_crystal_system tetragonal
_space_group_IT_number 142
_space_group_name_Hall '-I 4bd 2c'
_space_group_name_H-M_alt 'I 41/a c d :2'
_atom_sites_solution_hydrogens geom
_atom_sites_solution_primary dual
_audit_creation_date 2024-11-08
_audit_creation_method
;
Olex2 1.5
(compiled 2024.02.16 svn.r378c4104 for OlexSys, GUI svn.r6928)
;
_audit_update_record
;
2025-03-20 deposited with the CCDC.	2025-07-21 downloaded from the CCDC.
;
_cell_angle_alpha 90
_cell_angle_beta 90
_cell_angle_gamma 90
_cell_formula_units_Z 16
_cell_length_a 23.8092(18)
_cell_length_b 23.8092(18)
_cell_length_c 15.7020(14)
_cell_measurement_reflns_used 4112
_cell_measurement_temperature 139.00
_cell_measurement_theta_max 22.20
_cell_measurement_theta_min 2.31
_cell_volume 8901.1(12)
_computing_cell_refinement 'SAINT V8.40B (Bruker, 2019)'
_computing_data_collection 'APEX5 V2023.9-4 (Bruker, 2023)'
_computing_data_reduction 'SAINT V8.40B (Bruker, 2019)'
_computing_molecular_graphics 'Olex2 1.5 (Dolomanov et al., 2009)'
_computing_publication_material 'Olex2 1.5 (Dolomanov et al., 2009)'
_computing_structure_refinement 'SHELXL 2019/3 (Sheldrick, 2015)'
_computing_structure_solution 'SHELXT  (Sheldrick, 2015)'
_diffrn_ambient_temperature 139.00
_diffrn_detector CPAD
_diffrn_detector_area_resol_mean 7.41
_diffrn_detector_type 'Bruker PHOTON II'
_diffrn_measured_fraction_theta_full 0.999
_diffrn_measured_fraction_theta_max 0.999
_diffrn_measurement_device 'four-circle diffractometer'
_diffrn_measurement_device_type 'Bruker D8 VENTURE TXS PHOTON II'
_diffrn_measurement_method '\w and \f shutterless scans'
_diffrn_measurement_specimen_support 'nylon loop'
_diffrn_radiation_monochromator 'Helios Multi-layer Optic'
_diffrn_radiation_probe x-ray
_diffrn_radiation_type MoK\a
_diffrn_radiation_wavelength 0.71073
_diffrn_reflns_av_R_equivalents 0.1462
_diffrn_reflns_av_unetI/netI 0.0292
_diffrn_reflns_Laue_measured_fraction_full 0.999
_diffrn_reflns_Laue_measured_fraction_max 0.999
_diffrn_reflns_limit_h_max 28
_diffrn_reflns_limit_h_min -28
_diffrn_reflns_limit_k_max 28
_diffrn_reflns_limit_k_min -28
_diffrn_reflns_limit_l_max 18
_diffrn_reflns_limit_l_min -18
_diffrn_reflns_number 63286
_diffrn_reflns_point_group_measured_fraction_full 0.999
_diffrn_reflns_point_group_measured_fraction_max 0.999
_diffrn_reflns_theta_full 25.242
_diffrn_reflns_theta_max 25.384
_diffrn_reflns_theta_min 2.311
_diffrn_source TXS
_diffrn_source_current 1.6
_diffrn_source_power 0.08
_diffrn_source_type 'Rotaing Anode'
_diffrn_source_voltage 50.0
_diffrn_standards_number 0
_exptl_absorpt_coefficient_mu 2.635
_exptl_absorpt_correction_T_max 0.0916
_exptl_absorpt_correction_T_min 0.0571
_exptl_absorpt_correction_type multi-scan
_exptl_absorpt_process_details
;
SADABS-2016/2 (Bruker,2016/2) was used for absorption correction.
wR2(int) was 0.1895 before and 0.0921 after correction.
The Ratio of minimum to maximum transmission is 0.6234.
The \l/2 correction factor is Not present.
;
_exptl_crystal_density_diffrn 0.985
_exptl_crystal_description block
_exptl_crystal_F_000 2592
_exptl_crystal_size_max 0.13
_exptl_crystal_size_mid 0.12
_exptl_crystal_size_min 0.09
_refine_diff_density_max 1.536
_refine_diff_density_min -0.782
_refine_diff_density_rms 0.110
_refine_ls_extinction_method none
_refine_ls_goodness_of_fit_ref 1.100
_refine_ls_hydrogen_treatment constr
_refine_ls_matrix_type full
_refine_ls_number_parameters 82
_refine_ls_number_reflns 2062
_refine_ls_number_restraints 12
_refine_ls_restrained_S_all 1.195
_refine_ls_R_factor_all 0.0722
_refine_ls_R_factor_gt 0.0564
_refine_ls_shift/su_max 0.000
_refine_ls_shift/su_mean 0.000
_refine_ls_structure_factor_coef Fsqd
_refine_ls_weighting_details 'w=1/[\s^2^(Fo^2^)+(0.1045P)^2^+32.8084P] where P=(Fo^2^+2Fc^2^)/3'
_refine_ls_weighting_scheme calc
_refine_ls_wR_factor_gt 0.1647
_refine_ls_wR_factor_ref 0.1793
_reflns_Friedel_coverage 0.000
_reflns_number_gt 1516
_reflns_number_total 2062
_reflns_threshold_expression 'I > 2\s(I)'
_cod_data_source_file d5nj01353d2.cif
_cod_data_source_block SUM-92
_cod_depositor_comments
;
The following automatic conversions were performed:

data item '_diffrn_radiation_probe' value 'X-ray' was changed to
'x-ray' in accordance with the
/home/data/users/saulius/crontab/automatic-downloads/rss-feeds/RSC/lib/dictionaries/cif_core.dic
dictionary named 'cif_core.dic' version 2.4.2 last updated on
2011-04-26.

Automatic conversion script
Id: cif_fix_values 8170 2020-07-09 18:12:32Z antanas 

 Adding full bibliography for 7063901.cif.
;
_cod_original_cell_volume 8901.1(16)
_cod_original_sg_symbol_H-M 'I 41/a c d'
_cod_database_code 7063901
_shelx_shelxl_version_number 2019/3
_shelx_space_group_comment
;
The symmetry employed for this shelxl refinement is uniquely defined
by the following loop, which should always be used as a source of
symmetry information in preference to the above space-group names.
They are only intended as comments.
;
_shelx_estimated_absorpt_t_max 0.797
_shelx_estimated_absorpt_t_min 0.726
_olex2_refinement_description
;
1. Fixed Uiso
 At 1.2 times of:
  All C(H) groups, All N(H) groups
2. Uiso/Uaniso restraints and constraints
Uanis(O3) \\sim Ueq, Uanis(C5) \\sim Ueq: with sigma of 0.005 and sigma for
terminal atoms of 0.01
Uanis(Y1A) = Uanis(Y1)
Uanis(C5) = Uanis(O3)
3. Others
 Fixed Sof: Y1(0.45) Y1A(0.05)
4.a Aromatic/amide H refined with riding coordinates:
 N1(H1), C4(H4), C5(H5)
;
_smtbx_masks_void_probe_radius 1.2
_smtbx_masks_void_truncation_radius 1.2
_olex2_submission_special_instructions 'No special instructions were received'
_site XU

loop_
_space_group_symop_operation_xyz
'x, y, z'
'-x+1/2, -y, z+1/2'
'-y+1/4, x+3/4, z+1/4'
'y+1/4, -x+1/4, z+3/4'
'-x+1/2, y, -z'
'x, -y, -z+1/2'
'y+1/4, x+3/4, -z+3/4'
'-y+1/4, -x+1/4, -z+1/4'
'x+1/2, y+1/2, z+1/2'
'-x+1, -y+1/2, z+1'
'-y+3/4, x+5/4, z+3/4'
'y+3/4, -x+3/4, z+5/4'
'-x+1, y+1/2, -z+1/2'
'x+1/2, -y+1/2, -z+1'
'y+3/4, x+5/4, -z+5/4'
'-y+3/4, -x+3/4, -z+3/4'
'-x, -y, -z'
'x-1/2, y, -z-1/2'
'y-1/4, -x-3/4, -z-1/4'
'-y-1/4, x-1/4, -z-3/4'
'x-1/2, -y, z'
'-x, y, z-1/2'
'-y-1/4, -x-3/4, z-3/4'
'y-1/4, x-1/4, z-1/4'
'-x+1/2, -y+1/2, -z+1/2'
'x, y+1/2, -z'
'y+1/4, -x-1/4, -z+1/4'
'-y+1/4, x+1/4, -z-1/4'
'x, -y+1/2, z+1/2'
'-x+1/2, y+1/2, z'
'-y+1/4, -x-1/4, z-1/4'
'y+1/4, x+1/4, z+1/4'

loop_
_atom_site_label
_atom_site_type_symbol
_atom_site_fract_x
_atom_site_fract_y
_atom_site_fract_z
_atom_site_U_iso_or_equiv
_atom_site_adp_type
_atom_site_occupancy
_atom_site_site_symmetry_order
_atom_site_calc_flag
_atom_site_refinement_flags_posn
_atom_site_refinement_flags_adp
_atom_site_refinement_flags_occupancy
_atom_site_disorder_assembly
_atom_site_disorder_group
Y1 Y 0.23219(2) 0.51781(2) 0.375000 0.0134(3) Uani 0.9 2 d S T P A 1
O1 O 0.21387(14) 0.54832(12) 0.2361(2) 0.0270(8) Uani 1 1 d . . . . .
O2 O 0.23629(17) 0.61667(14) 0.3620(2) 0.0398(11) Uani 1 1 d . . . . .
N1 N 0.22076(19) 0.60473(16) 0.2229(3) 0.0311(10) Uani 1 1 d . . . . .
H1 H 0.217365 0.619243 0.171666 0.037 Uiso 1 1 calc R U . . .
O3 O 0.2366(2) 0.42797(19) 0.4337(3) 0.0650(12) Uani 1 1 d . U . . .
C1 C 0.2323(2) 0.6360(2) 0.2873(3) 0.0344(12) Uani 1 1 d . . . . .
N3 N 0.2406(3) 0.7105(2) 0.1853(3) 0.0558(17) Uani 1 1 d . . . . .
C2 C 0.2405(3) 0.6961(2) 0.2674(4) 0.0431(15) Uani 1 1 d . . . . .
C4 C 0.2502(3) 0.7648(2) 0.1685(4) 0.0526(17) Uani 1 1 d . . . . .
H4 H 0.250613 0.777031 0.110930 0.063 Uiso 1 1 calc R U . . .
C5 C 0.250000 0.4054(4) 0.500000 0.0650(12) Uani 1 2 d S TU P A .
H5 H 0.250001 0.365493 0.500000 0.078 Uiso 1 2 calc R U P B 1
Y1A Y 0.2663(4) 0.5184(3) 0.3752(5) 0.0134(3) Uani 0.05 1 d . . P A 2

loop_
_atom_site_aniso_label
_atom_site_aniso_U_11
_atom_site_aniso_U_22
_atom_site_aniso_U_33
_atom_site_aniso_U_23
_atom_site_aniso_U_13
_atom_site_aniso_U_12
Y1 0.0137(4) 0.0137(4) 0.0129(4) -0.00007(17) -0.00007(17) -0.0003(2)
O1 0.0376(19) 0.0129(15) 0.0306(18) 0.0018(14) -0.0001(15) 0.0004(14)
O2 0.084(3) 0.0152(18) 0.0206(18) 0.0030(14) -0.0102(17) -0.0044(17)
N1 0.052(3) 0.020(2) 0.022(2) 0.0024(17) 0.0011(19) 0.0010(18)
O3 0.119(3) 0.040(2) 0.0358(18) 0.0066(17) -0.0172(19) 0.010(2)
C1 0.051(3) 0.026(3) 0.026(3) -0.002(2) 0.001(2) 0.000(2)
N3 0.127(5) 0.017(2) 0.024(2) -0.0029(19) -0.001(3) -0.009(3)
C2 0.084(5) 0.017(2) 0.028(3) 0.005(2) 0.005(3) -0.008(3)
C4 0.112(5) 0.034(3) 0.012(2) 0.007(2) 0.004(3) -0.007(4)
C5 0.119(3) 0.040(2) 0.0358(18) 0.0066(17) -0.0172(19) 0.010(2)
Y1A 0.0137(4) 0.0137(4) 0.0129(4) -0.00007(17) -0.00007(17) -0.0003(2)

loop_
_atom_type_symbol
_atom_type_description
_atom_type_scat_dispersion_real
_atom_type_scat_dispersion_imag
_atom_type_scat_source
C C 0.0033 0.0016 'International Tables Vol C Tables 4.2.6.8 and 6.1.1.4'
H H 0.0000 0.0000 'International Tables Vol C Tables 4.2.6.8 and 6.1.1.4'
N N 0.0061 0.0033 'International Tables Vol C Tables 4.2.6.8 and 6.1.1.4'
O O 0.0106 0.0060 'International Tables Vol C Tables 4.2.6.8 and 6.1.1.4'
Y Y -2.7962 3.5667 'International Tables Vol C Tables 4.2.6.8 and 6.1.1.4'

loop_
_geom_angle_atom_site_label_1
_geom_angle_atom_site_label_2
_geom_angle_atom_site_label_3
_geom_angle
_geom_angle_site_symmetry_1
_geom_angle_site_symmetry_3
_geom_angle_publ_flag
Y1 Y1 Y1 162.821(19) 11_544 12_454 ?
O1 Y1 Y1 161.89(7) . 12_454 ?
O1 Y1 Y1 32.27(7) 16 12_454 ?
O1 Y1 Y1 31.51(7) 12_454 12_454 ?
O1 Y1 Y1 31.51(7) 6_565 11_544 ?
O1 Y1 Y1 138.76(7) 12_454 11_544 ?
O1 Y1 Y1 161.90(7) 16 11_544 ?
O1 Y1 Y1 138.76(7) 6_565 12_454 ?
O1 Y1 Y1 32.27(7) . 11_544 ?
O1 Y1 O1 138.29(8) 16 6_565 ?
O1 Y1 O1 59.35(12) . 6_565 ?
O1 Y1 O1 138.29(8) . 12_454 ?
O1 Y1 O1 59.34(12) 16 12_454 ?
O1 Y1 O1 138.86(16) . 16 ?
O1 Y1 O1 140.64(16) 12_454 6_565 ?
O1 Y1 O2 84.72(12) . 16 ?
O1 Y1 O2 84.72(12) 16 . ?
O1 Y1 O2 67.54(11) 16 16 ?
O1 Y1 O2 67.54(11) . . ?
O2 Y1 Y1 94.36(8) . 12_454 ?
O2 Y1 Y1 94.36(8) 16 11_544 ?
O2 Y1 Y1 97.21(8) . 11_544 ?
O2 Y1 Y1 97.21(8) 16 12_454 ?
O2 Y1 O1 126.87(11) . 6_565 ?
O2 Y1 O1 81.63(12) . 12_454 ?
O2 Y1 O1 126.87(11) 16 12_454 ?
O2 Y1 O1 81.62(12) 16 6_565 ?
O2 Y1 O2 95.2(2) 16 . ?
O3 Y1 Y1 66.67(11) . 12_454 ?
O3 Y1 Y1 66.67(11) 16 11_544 ?
O3 Y1 Y1 101.11(11) . 11_544 ?
O3 Y1 Y1 101.11(11) 16 12_454 ?
O3 Y1 O1 79.43(14) 16 . ?
O3 Y1 O1 72.09(13) . 6_565 ?
O3 Y1 O1 81.31(14) 16 6_565 ?
O3 Y1 O1 79.43(14) . 16 ?
O3 Y1 O1 131.44(13) . . ?
O3 Y1 O1 72.09(13) 16 12_454 ?
O3 Y1 O1 131.44(13) 16 16 ?
O3 Y1 O1 81.31(14) . 12_454 ?
O3 Y1 O2 88.46(17) 16 . ?
O3 Y1 O2 88.46(17) . 16 ?
O3 Y1 O2 161.00(14) 16 16 ?
O3 Y1 O2 161.00(14) . . ?
O3 Y1 O3 94.2(3) 16 . ?
Y1 O1 Y1 116.22(12) . 11_544 ?
Y1 O1 Y1A 109.8(2) . 6_565 ?
Y1 O1 Y1A 100.6(2) 11_544 16 ?
Y1 O1 Y1A 17.3(2) 11_544 6_565 ?
Y1 O1 Y1A 16.7(2) . 16 ?
N1 O1 Y1 115.0(3) . . ?
N1 O1 Y1 121.0(3) . 11_544 ?
N1 O1 Y1A 102.9(4) . 11_544 ?
N1 O1 Y1A 131.5(3) . 16 ?
N1 O1 Y1A 109.7(3) . . ?
N1 O1 Y1A 115.4(3) . 6_565 ?
Y1A O1 Y1 18.2(3) 11_544 11_544 ?
Y1A O1 Y1A 23.2(5) 11_544 6_565 ?
Y1A O1 Y1A 25.3(4) . 16 ?
Y1A O1 Y1A 99.3(4) . 6_565 ?
Y1A O1 Y1A 96.7(2) 6_565 16 ?
Y1A O1 Y1A 117.7(3) 11_544 16 ?
Y1A O1 Y1A 122.5(3) 11_544 . ?
C1 O2 Y1 116.1(3) . . ?
C1 O2 Y1A 116.6(4) . . ?
O1 N1 H1 120.8 . . ?
O1 N1 Y1A 46.5(3) . 11_544 ?
C1 N1 O1 118.3(4) . . ?
C1 N1 H1 120.8 . . ?
C1 N1 Y1A 154.9(4) . 11_544 ?
Y1A N1 H1 77.8 11_544 . ?
C5 O3 Y1 139.2(5) . . ?
C5 O3 Y1A 150.5(7) . 16 ?
C5 O3 Y1A 129.5(5) . . ?
Y1A O3 Y1A 24.0(5) 16 . ?
O2 C1 N1 122.4(5) . . ?
O2 C1 C2 122.6(5) . . ?
N1 C1 C2 115.0(5) . . ?
C2 N3 C4 115.9(5) . . ?
N3 C2 C1 116.9(5) . . ?
N3 C2 C4 121.9(5) . 25_565 ?
C4 C2 C1 121.1(5) 25_565 . ?
N3 C4 C2 122.1(5) . 25_565 ?
N3 C4 H4 118.9 . . ?
C2 C4 H4 118.9 25_565 . ?
O3 C5 O3 127.4(10) . 5_556 ?
O3 C5 H5 116.3 . . ?
O3 C5 H5 116.3 5_556 . ?
O3 C5 Y1A 110.8(6) 5_556 16 ?
O3 C5 Y1A 16.9(4) 5_556 12_454 ?
O3 C5 Y1A 110.8(6) . 12_454 ?
O3 C5 Y1A 16.9(4) . 16 ?
Y1A C5 Y1A 94.4(5) 12_454 16 ?
O1 Y1A O1 111.1(4) . 16 ?
O1 Y1A O1 110.8(4) 6_565 16 ?
O1 Y1A O1 151.0(4) 12_454 . ?
O1 Y1A O1 57.8(3) 12_454 16 ?
O1 Y1A O1 153.8(4) 12_454 6_565 ?
O1 Y1A O1 52.6(2) . 6_565 ?
O1 Y1A O2 89.0(3) 12_454 . ?
O1 Y1A O3 88.2(3) 12_454 . ?
O1 Y1A C5 75.8(3) 6_565 11_544 ?
O1 Y1A C5 76.7(3) . 11_544 ?
O1 Y1A C5 114.1(5) 12_454 11_544 ?
O1 Y1A C5 171.9(4) 16 11_544 ?
O1 Y1A Y1A 36.76(19) 12_454 5_556 ?
O1 Y1A Y1A 151.6(4) . 12_454 ?
O1 Y1A Y1A 132.4(4) 16 11_544 ?
O1 Y1A Y1A 25.58(15) 16 5_556 ?
O1 Y1A Y1A 123.4(4) 6_565 5_556 ?
O1 Y1A Y1A 136.6(5) . 5_556 ?
O1 Y1A Y1A 121.6(3) 6_565 12_454 ?
O1 Y1A Y1A 24.18(18) . 11_544 ?
O1 Y1A Y1A 163.4(4) 12_454 11_544 ?
O1 Y1A Y1A 33.4(2) 12_454 12_454 ?
O1 Y1A Y1A 41.40(17) 16 12_454 ?
O1 Y1A Y1A 41.94(19) 6_565 11_544 ?
O2 Y1A O1 62.0(2) . . ?
O2 Y1A O1 75.7(3) . 16 ?
O2 Y1A O1 112.0(4) . 6_565 ?
O2 Y1A C5 106.8(3) . 11_544 ?
O2 Y1A Y1A 82.5(3) . 11_544 ?
O2 Y1A Y1A 106.4(3) . 12_454 ?
O2 Y1A Y1A 91.5(2) . 5_556 ?
O3 Y1A O1 88.0(4) 16 6_565 ?
O3 Y1A O1 159.7(5) 16 16 ?
O3 Y1A O1 65.6(2) . 6_565 ?
O3 Y1A O1 86.2(4) 16 . ?
O3 Y1A O1 114.6(4) . . ?
O3 Y1A O1 101.9(5) 16 12_454 ?
O3 Y1A O1 70.7(3) . 16 ?
O3 Y1A O2 141.9(5) . . ?
O3 Y1A O2 105.1(5) 16 . ?
O3 Y1A O3 112.7(5) 16 . ?
O3 Y1A C5 12.6(3) 16 11_544 ?
O3 Y1A C5 109.0(3) . 11_544 ?
O3 Y1A Y1A 64.9(2) . 5_556 ?
O3 Y1A Y1A 135.9(6) 16 5_556 ?
O3 Y1A Y1A 107.3(3) . 11_544 ?
O3 Y1A Y1A 67.0(3) 16 11_544 ?
O3 Y1A Y1A 122.2(5) 16 12_454 ?
O3 Y1A Y1A 57.0(3) . 12_454 ?
C5 Y1A Y1A 146.6(5) 11_544 5_556 ?
C5 Y1A Y1A 131.3(3) 11_544 12_454 ?
C5 Y1A Y1A 55.7(2) 11_544 11_544 ?
Y1A Y1A O1 41.0(7) 16 6_565 ?
Y1A Y1A O1 81.4(7) 16 . ?
Y1A Y1A O1 73.3(7) 16 16 ?
Y1A Y1A O2 117.9(3) 16 . ?
Y1A Y1A O3 34.4(5) 16 . ?
Y1A Y1A C5 111.3(7) 16 11_544 ?
Y1A Y1A Y1A 156.9(5) 5_556 11_544 ?
Y1A Y1A Y1A 80.8(8) 16 11_544 ?

loop_
_geom_bond_atom_site_label_1
_geom_bond_atom_site_label_2
_geom_bond_distance
_geom_bond_site_symmetry_2
_geom_bond_publ_flag
Y1 Y1 4.0161(4) 12_454 ?
Y1 Y1 4.0161(4) 11_544 ?
Y1 O1 2.390(3) 12_454 ?
Y1 O1 2.390(3) 6_565 ?
Y1 O1 2.340(3) 16 ?
Y1 O1 2.340(3) . ?
Y1 O2 2.364(3) 16 ?
Y1 O2 2.364(3) . ?
Y1 O3 2.332(4) . ?
Y1 O3 2.332(4) 16 ?
O1 N1 1.369(5) . ?
O1 Y1A 2.671(9) 6_565 ?
O1 Y1A 1.947(9) 11_544 ?
O1 Y1A 2.699(10) 16 ?
O1 Y1A 2.615(9) . ?
O2 C1 1.262(6) . ?
O2 Y1A 2.455(9) . ?
N1 H1 0.8800 . ?
N1 C1 1.285(6) . ?
N1 Y1A 2.618(10) 11_544 ?
O3 C5 1.214(6) . ?
O3 Y1A 2.445(10) . ?
O3 Y1A 1.622(10) 16 ?
C1 C2 1.479(7) . ?
N3 C2 1.334(7) . ?
N3 C4 1.340(8) . ?
C2 C4 1.387(8) 25_565 ?
C4 H4 0.9500 . ?
C5 H5 0.9500 . ?
C5 Y1A 2.745(12) 16 ?
C5 Y1A 2.745(12) 12_454 ?
Y1A Y1A 3.995(17) 5_556 ?
Y1A Y1A 1.167(19) 16 ?
Y1A Y1A 4.012(3) 11_544 ?
Y1A Y1A 4.012(3) 12_454 ?

loop_
_geom_torsion_atom_site_label_1
_geom_torsion_atom_site_label_2
_geom_torsion_atom_site_label_3
_geom_torsion_atom_site_label_4
_geom_torsion
_geom_torsion_site_symmetry_1
_geom_torsion_site_symmetry_2
_geom_torsion_site_symmetry_3
_geom_torsion_site_symmetry_4
_geom_torsion_publ_flag
Y1 O1 N1 C1 -4.9(5) . . . . ?
Y1 O1 N1 C1 -153.0(4) 11_544 . . . ?
Y1 O2 C1 N1 7.1(7) . . . . ?
Y1 O2 C1 C2 -172.9(4) . . . . ?
Y1 O3 C5 O3 6.3(4) . . . 5_556 ?
O1 N1 C1 O2 -1.5(8) . . . . ?
O1 N1 C1 C2 178.5(5) . . . . ?
O2 C1 C2 N3 173.7(6) . . . . ?
O2 C1 C2 C4 -3.9(10) . . . 25_565 ?
N1 C1 C2 N3 -6.4(9) . . . . ?
N1 C1 C2 C4 176.1(6) . . . 25_565 ?
C2 N3 C4 C2 0.1(13) . . . 25_565 ?
C4 N3 C2 C1 -177.6(6) . . . . ?
C4 N3 C2 C4 -0.1(12) . . . 25_565 ?
Y1A O1 N1 C1 -134.3(5) 6_565 . . . ?
Y1A O1 N1 C1 -23.3(6) . . . . ?
Y1A O1 N1 C1 -155.1(5) 11_544 . . . ?
Y1A O1 N1 C1 -8.1(7) 16 . . . ?
Y1A O1 N1 Y1A 20.7(4) 6_565 . . 11_544 ?
Y1A O1 N1 Y1A 146.9(6) 16 . . 11_544 ?
Y1A O1 N1 Y1A 131.8(4) . . . 11_544 ?
Y1A O2 C1 N1 28.7(7) . . . . ?
Y1A O2 C1 C2 -151.4(5) . . . . ?
Y1A N1 C1 O2 -47.6(12) 11_544 . . . ?
Y1A N1 C1 C2 132.4(8) 11_544 . . . ?
Y1A O3 C5 O3 11.3(9) 16 . . 5_556 ?
Y1A O3 C5 O3 30.0(4) . . . 5_556 ?
Y1A O3 C5 Y1A 14.8(12) 16 . . 12_454 ?
Y1A O3 C5 Y1A 18.8(8) . . . 16 ?
Y1A O3 C5 Y1A 33.5(6) . . . 12_454 ?

loop_
_smtbx_masks_void_nr
_smtbx_masks_void_average_x
_smtbx_masks_void_average_y
_smtbx_masks_void_average_z
_smtbx_masks_void_volume
_smtbx_masks_void_count_electrons
_smtbx_masks_void_content
1 0.219 -0.707 -0.357 5452.4 1847.5 ?
